data_7104146
loop_
_publ_author_name
'Azyat, Khalid'
'Jahnke, Eike'
'Rankin, Trent'
'Tykwinski, Rik R'

_publ_section_title
;
 Synthesis of tri- and tetraynes using a butadiynyl synthon.
;
_journal_issue 4
_journal_name_full 'Chemical communications (Cambridge, England)'
_journal_page_first 433
_journal_page_last 435
_journal_paper_doi 10.1039/b816177a
_journal_volume 34
_journal_year 2009
_chemical_formula_moiety 'C21 H25 N O2 Si'
_chemical_formula_sum 'C21 H25 N O2 Si'
_chemical_formula_weight 351.51
_chemical_name_systematic
;
?
;
_space_group_IT_number 14
_symmetry_cell_setting monoclinic
_symmetry_space_group_name_Hall '-P 2ybc'
_symmetry_space_group_name_H-M 'P 1 21/c 1'
_atom_sites_solution_hydrogens geom
_atom_sites_solution_primary direct
_atom_sites_solution_secondary difmap
_cell_angle_alpha 90.00
_cell_angle_beta 107.9480(10)
_cell_angle_gamma 90.00
_cell_formula_units_Z 4
_cell_length_a 20.1591(16)
_cell_length_b 7.3496(6)
_cell_length_c 14.2110(11)
_cell_measurement_reflns_used 5913
_cell_measurement_temperature 193(2)
_cell_measurement_theta_max 27.50
_cell_measurement_theta_min 2.87
_cell_volume 2003.1(3)
_computing_cell_refinement 'Bruker SAINT (Bruker, 1997)'
_computing_data_collection 'Bruker SMART (Bruker, 1997)'
_computing_data_reduction 'Bruker SAINT (Bruker, 1997)'
_computing_molecular_graphics 'Bruker SHELXTL (Bruker, 1997)'
_computing_publication_material 'Bruker SHELXTL (Bruker, 1997)'
_computing_structure_refinement 'SHELXL-97 (Sheldrick, 2008)'
_computing_structure_solution 'SHELXS-97 (Sheldrick, 1990)'
_diffrn_ambient_temperature 193(2)
_diffrn_detector_area_resol_mean 8.192
_diffrn_measured_fraction_theta_full 0.997
_diffrn_measured_fraction_theta_max 0.997
_diffrn_measurement_device_type 'Bruker PLATFORM diffractometer/SMART 1000 CCD area detector'
_diffrn_measurement_method '\w scans'
_diffrn_radiation_monochromator graphite
_diffrn_radiation_source 'fine-focus sealed tube'
_diffrn_radiation_type MoK\a
_diffrn_radiation_wavelength 0.71073
_diffrn_reflns_av_R_equivalents 0.0150
_diffrn_reflns_av_sigmaI/netI 0.0134
_diffrn_reflns_limit_h_max 26
_diffrn_reflns_limit_h_min -26
_diffrn_reflns_limit_k_max 9
_diffrn_reflns_limit_k_min -9
_diffrn_reflns_limit_l_max 18
_diffrn_reflns_limit_l_min -18
_diffrn_reflns_number 16620
_diffrn_reflns_theta_full 27.50
_diffrn_reflns_theta_max 27.50
_diffrn_reflns_theta_min 2.12
_exptl_absorpt_coefficient_mu 0.130
_exptl_absorpt_correction_T_max 0.9669
_exptl_absorpt_correction_T_min 0.9319
_exptl_absorpt_correction_type multi-scan
_exptl_absorpt_process_details 'SADABS (Sheldrick, 1996)'
_exptl_crystal_colour yellow
_exptl_crystal_density_diffrn 1.166
_exptl_crystal_density_method 'not measured'
_exptl_crystal_description plate
_exptl_crystal_F_000 752
_exptl_crystal_size_max 0.55
_exptl_crystal_size_mid 0.55
_exptl_crystal_size_min 0.26
_refine_diff_density_max 0.325
_refine_diff_density_min -0.148
_refine_diff_density_rms 0.049
_refine_ls_extinction_method none
_refine_ls_goodness_of_fit_ref 1.039
_refine_ls_hydrogen_treatment constr
_refine_ls_matrix_type full
_refine_ls_number_parameters 262
_refine_ls_number_reflns 4599
_refine_ls_number_restraints 12
_refine_ls_restrained_S_all 1.038
_refine_ls_R_factor_all 0.0459
_refine_ls_R_factor_gt 0.0411
_refine_ls_shift/su_max 0.001
_refine_ls_shift/su_mean 0.000
_refine_ls_structure_factor_coef Fsqd
_refine_ls_weighting_details 'calc w=1/[\s^2^(Fo^2^)+(0.0700P)^2^+0.4664P] where P=(Fo^2^+2Fc^2^)/3'
_refine_ls_weighting_scheme calc
_refine_ls_wR_factor_gt 0.1121
_refine_ls_wR_factor_ref 0.1169
_reflns_number_gt 4074
_reflns_number_total 4599
_reflns_threshold_expression I>2\s(I)
_cod_data_source_file b816177a.txt
_cod_data_source_block compound(3d)
_cod_depositor_comments
;
The following automatic conversions were performed:
'_symmetry_cell_setting' value 'Monoclinic' changed to 'monoclinic'
according to '/home/saulius/struct/CIF-dictionaries/cif_core.dic'
dictionary named 'cif_core.dic' version 2.4.1 from 2010-06-29.

Automatic conversion script
Id: cif_fix_enum 1527 2010-12-29 10:47:43Z saulius 
;
_cod_original_sg_symbol_H-M P2(1)/c
_cod_database_code 7104146

loop_
_symmetry_equiv_pos_as_xyz
'x, y, z'
'-x, y+1/2, -z+1/2'
'-x, -y, -z'
'x, -y-1/2, z-1/2'

loop_
_atom_site_label
_atom_site_type_symbol
_atom_site_fract_x
_atom_site_fract_y
_atom_site_fract_z
_atom_site_U_iso_or_equiv
_atom_site_adp_type
_atom_site_occupancy
_atom_site_symmetry_multiplicity
_atom_site_calc_flag
_atom_site_refinement_flags
_atom_site_disorder_assembly
_atom_site_disorder_group
Si Si 0.169134(15) 0.37660(5) 0.42213(2) 0.03051(11) Uani 1 1 d . . .
O1 O 0.60254(6) -0.49101(15) 1.30568(7) 0.0502(3) Uani 1 1 d . . .
O2 O 0.68523(5) -0.49977(16) 1.23905(8) 0.0552(3) Uani 1 1 d . . .
N N 0.62602(6) -0.46121(14) 1.23729(8) 0.0368(2) Uani 1 1 d . A .
C1 C 0.23273(6) 0.24157(17) 0.51915(9) 0.0333(2) Uani 1 1 d . A .
C2 C 0.27375(6) 0.15691(16) 0.58523(9) 0.0320(2) Uani 1 1 d . . .
C3 C 0.31952(6) 0.06458(17) 0.66182(9) 0.0331(2) Uani 1 1 d . A .
C4 C 0.35985(6) -0.01237(16) 0.73139(9) 0.0336(3) Uani 1 1 d . . .
C5 C 0.40540(6) -0.09193(16) 0.81314(9) 0.0333(3) Uani 1 1 d . A .
C6 C 0.44577(6) -0.15434(16) 0.88683(9) 0.0341(3) Uani 1 1 d . . .
C7 C 0.49232(6) -0.22732(15) 0.97640(8) 0.0309(2) Uani 1 1 d . A .
C8 C 0.46784(6) -0.26419(18) 1.05642(9) 0.0363(3) Uani 1 1 d . . .
H8 H 0.4207 -0.2382 1.0516 0.044 Uiso 1 1 calc R A .
C9 C 0.51176(6) -0.33823(18) 1.14249(9) 0.0358(3) Uani 1 1 d . A .
H9 H 0.4954 -0.3632 1.1971 0.043 Uiso 1 1 calc R . .
C10 C 0.57996(6) -0.37511(15) 1.14734(8) 0.0297(2) Uani 1 1 d . . .
C11 C 0.60647(6) -0.33617(17) 1.07069(9) 0.0337(3) Uani 1 1 d . A .
H11 H 0.6539 -0.3603 1.0768 0.040 Uiso 1 1 calc R . .
C12 C 0.56231(6) -0.26126(17) 0.98500(9) 0.0347(3) Uani 1 1 d . . .
H12 H 0.5795 -0.2326 0.9316 0.042 Uiso 1 1 calc R A .
C13A C 0.08197(7) 0.3366(2) 0.44085(11) 0.0432(3) Uani 0.90 1 d PD A 1
H13A H 0.0880 0.3703 0.5112 0.052 Uiso 0.90 1 calc PR A 1
C14A C 0.02513(9) 0.4626(4) 0.37800(18) 0.0809(8) Uani 0.90 1 d PD A 1
H14A H -0.0190 0.4362 0.3906 0.097 Uiso 0.90 1 calc PR A 1
H14B H 0.0197 0.4428 0.3078 0.097 Uiso 0.90 1 calc PR A 1
H14C H 0.0383 0.5895 0.3953 0.097 Uiso 0.90 1 calc PR A 1
C15A C 0.05794(11) 0.1375(3) 0.43020(17) 0.0693(6) Uani 0.90 1 d PD A 1
H15A H 0.0123 0.1283 0.4410 0.083 Uiso 0.90 1 calc PR A 1
H15B H 0.0919 0.0629 0.4792 0.083 Uiso 0.90 1 calc PR A 1
H15C H 0.0543 0.0941 0.3636 0.083 Uiso 0.90 1 calc PR A 1
C16A C 0.17827(8) 0.3054(3) 0.30026(11) 0.0482(4) Uani 0.90 1 d PD A 1
H16A H 0.2283 0.3250 0.3052 0.058 Uiso 0.90 1 calc PR A 1
C17A C 0.16331(15) 0.1049(4) 0.2757(2) 0.0711(7) Uani 0.90 1 d PD A 1
H17A H 0.1693 0.0785 0.2112 0.085 Uiso 0.90 1 calc PR A 1
H17B H 0.1153 0.0770 0.2734 0.085 Uiso 0.90 1 calc PR A 1
H17C H 0.1957 0.0301 0.3266 0.085 Uiso 0.90 1 calc PR A 1
C18A C 0.13553(14) 0.4256(5) 0.21474(15) 0.0962(10) Uani 0.90 1 d PD A 1
H18A H 0.1420 0.3837 0.1527 0.115 Uiso 0.90 1 calc PR A 1
H18B H 0.1512 0.5521 0.2270 0.115 Uiso 0.90 1 calc PR A 1
H18C H 0.0860 0.4178 0.2098 0.115 Uiso 0.90 1 calc PR A 1
C19A C 0.19474(8) 0.6230(2) 0.44773(12) 0.0432(3) Uani 0.90 1 d PD A 1
H19A H 0.1618 0.6967 0.3943 0.052 Uiso 0.90 1 calc PR A 1
C20A C 0.26843(10) 0.6590(3) 0.4426(2) 0.0677(6) Uani 0.90 1 d PD A 1
H20A H 0.2800 0.7879 0.4561 0.081 Uiso 0.90 1 calc PR A 1
H20B H 0.2705 0.6282 0.3765 0.081 Uiso 0.90 1 calc PR A 1
H20C H 0.3019 0.5841 0.4920 0.081 Uiso 0.90 1 calc PR A 1
C21A C 0.18735(12) 0.6888(3) 0.54678(14) 0.0605(5) Uani 0.90 1 d PD A 1
H21A H 0.2012 0.8170 0.5569 0.073 Uiso 0.90 1 calc PR A 1
H21B H 0.2174 0.6156 0.6008 0.073 Uiso 0.90 1 calc PR A 1
H21C H 0.1387 0.6759 0.5457 0.073 Uiso 0.90 1 calc PR A 1
C13B C 0.2186(5) 0.4913(12) 0.3506(7) 0.039(3) Uiso 0.10 1 d PD A 2
H13B H 0.2418 0.3919 0.3243 0.046 Uiso 0.10 1 calc PR A 2
C14B C 0.1744(7) 0.595(2) 0.2597(9) 0.056(4) Uiso 0.10 1 d PD A 2
H14D H 0.2050 0.6568 0.2280 0.068 Uiso 0.10 1 calc PR A 2
H14E H 0.1458 0.6859 0.2801 0.068 Uiso 0.10 1 calc PR A 2
H14F H 0.1440 0.5100 0.2129 0.068 Uiso 0.10 1 calc PR A 2
C15B C 0.2781(8) 0.610(2) 0.4147(12) 0.058(6) Uiso 0.10 1 d PD A 2
H15D H 0.3008 0.6734 0.3723 0.070 Uiso 0.10 1 calc PR A 2
H15E H 0.3122 0.5326 0.4618 0.070 Uiso 0.10 1 calc PR A 2
H15F H 0.2592 0.6991 0.4509 0.070 Uiso 0.10 1 calc PR A 2
C16B C 0.1132(5) 0.5094(11) 0.4781(7) 0.035(2) Uiso 0.10 1 d PD A 2
H16B H 0.0946 0.4214 0.5174 0.042 Uiso 0.10 1 calc PR A 2
C17B C 0.1526(8) 0.6542(19) 0.5505(11) 0.055(4) Uiso 0.10 1 d PD A 2
H17D H 0.1201 0.7193 0.5776 0.066 Uiso 0.10 1 calc PR A 2
H17E H 0.1742 0.7404 0.5161 0.066 Uiso 0.10 1 calc PR A 2
H17F H 0.1889 0.5962 0.6046 0.066 Uiso 0.10 1 calc PR A 2
C18B C 0.0496(7) 0.593(2) 0.4010(10) 0.057(4) Uiso 0.10 1 d PD A 2
H18D H 0.0228 0.6654 0.4346 0.069 Uiso 0.10 1 calc PR A 2
H18E H 0.0200 0.4956 0.3630 0.069 Uiso 0.10 1 calc PR A 2
H18F H 0.0652 0.6714 0.3562 0.069 Uiso 0.10 1 calc PR A 2
C19B C 0.1115(6) 0.1865(10) 0.3390(8) 0.039(3) Uiso 0.10 1 d PD A 2
H19B H 0.0757 0.2460 0.2825 0.047 Uiso 0.10 1 calc PR A 2
C20B C 0.0739(8) 0.074(2) 0.3981(12) 0.053(4) Uiso 0.10 1 d PD A 2
H20D H 0.0451 -0.0191 0.3552 0.063 Uiso 0.10 1 calc PR A 2
H20E H 0.0441 0.1543 0.4228 0.063 Uiso 0.10 1 calc PR A 2
H20F H 0.1084 0.0156 0.4540 0.063 Uiso 0.10 1 calc PR A 2
C21B C 0.1574(12) 0.063(2) 0.2972(18) 0.046(5) Uiso 0.10 1 d PD A 2
H21D H 0.1285 -0.0317 0.2558 0.055 Uiso 0.10 1 calc PR A 2
H21E H 0.1936 0.0066 0.3519 0.055 Uiso 0.10 1 calc PR A 2
H21F H 0.1793 0.1363 0.2573 0.055 Uiso 0.10 1 calc PR A 2

loop_
_atom_site_aniso_label
_atom_site_aniso_U_11
_atom_site_aniso_U_22
_atom_site_aniso_U_33
_atom_site_aniso_U_23
_atom_site_aniso_U_13
_atom_site_aniso_U_12
Si 0.02486(17) 0.03669(19) 0.02791(18) 0.00538(12) 0.00509(12) 0.00244(12)
O1 0.0623(6) 0.0542(6) 0.0312(5) 0.0087(4) 0.0100(4) 0.0024(5)
O2 0.0376(5) 0.0697(7) 0.0491(6) 0.0122(5) -0.0003(4) 0.0132(5)
N 0.0404(6) 0.0331(5) 0.0303(5) 0.0004(4) 0.0012(4) -0.0006(4)
C1 0.0294(5) 0.0350(6) 0.0327(6) 0.0009(5) 0.0054(4) -0.0003(5)
C2 0.0303(5) 0.0328(6) 0.0305(6) -0.0004(4) 0.0057(4) -0.0016(4)
C3 0.0319(6) 0.0333(6) 0.0312(6) -0.0004(5) 0.0054(5) 0.0001(5)
C4 0.0322(6) 0.0335(6) 0.0318(6) -0.0006(5) 0.0049(5) 0.0010(5)
C5 0.0339(6) 0.0315(6) 0.0314(6) -0.0016(4) 0.0051(5) 0.0016(5)
C6 0.0350(6) 0.0302(6) 0.0328(6) -0.0030(5) 0.0040(5) 0.0009(5)
C7 0.0331(6) 0.0261(5) 0.0281(5) -0.0025(4) 0.0014(4) 0.0009(4)
C8 0.0271(5) 0.0412(6) 0.0379(6) -0.0002(5) 0.0061(5) 0.0019(5)
C9 0.0344(6) 0.0422(6) 0.0306(6) 0.0017(5) 0.0098(5) -0.0017(5)
C10 0.0310(5) 0.0273(5) 0.0264(5) -0.0008(4) 0.0021(4) -0.0005(4)
C11 0.0292(5) 0.0384(6) 0.0318(6) -0.0004(5) 0.0069(5) 0.0035(5)
C12 0.0370(6) 0.0384(6) 0.0286(5) 0.0013(5) 0.0097(5) 0.0027(5)
C13A 0.0298(7) 0.0633(10) 0.0354(7) 0.0073(7) 0.0083(5) -0.0008(6)
C14A 0.0340(9) 0.137(2) 0.0720(13) 0.0426(15) 0.0172(9) 0.0282(12)
C15A 0.0580(11) 0.0854(15) 0.0653(12) -0.0068(11) 0.0203(10) -0.0348(11)
C16A 0.0373(7) 0.0736(11) 0.0332(7) 0.0020(7) 0.0099(6) 0.0116(7)
C17A 0.0587(13) 0.0910(19) 0.0616(17) -0.0337(15) 0.0157(12) -0.0014(14)
C18A 0.1016(18) 0.156(3) 0.0349(9) 0.0292(13) 0.0267(11) 0.0639(18)
C19A 0.0379(7) 0.0363(7) 0.0497(8) 0.0101(6) 0.0050(6) 0.0004(6)
C20A 0.0425(10) 0.0515(11) 0.1063(18) 0.0141(12) 0.0187(11) -0.0110(8)
C21A 0.0756(14) 0.0392(9) 0.0566(11) -0.0062(8) 0.0057(9) -0.0011(9)

loop_
_atom_type_symbol
_atom_type_description
_atom_type_scat_dispersion_real
_atom_type_scat_dispersion_imag
_atom_type_scat_source
C C 0.0033 0.0016 'International Tables Vol C Tables 4.2.6.8 and 6.1.1.4'
H H 0.0000 0.0000 'International Tables Vol C Tables 4.2.6.8 and 6.1.1.4'
N N 0.0061 0.0033 'International Tables Vol C Tables 4.2.6.8 and 6.1.1.4'
O O 0.0106 0.0060 'International Tables Vol C Tables 4.2.6.8 and 6.1.1.4'
Si Si 0.0817 0.0704 'International Tables Vol C Tables 4.2.6.8 and 6.1.1.4'

loop_
_geom_angle_atom_site_label_1
_geom_angle_atom_site_label_2
_geom_angle_atom_site_label_3
_geom_angle
_geom_angle_site_symmetry_1
_geom_angle_site_symmetry_3
_geom_angle_publ_flag
C13B Si C16B 120.3(4) . . ?
C13B Si C1 106.8(3) . . ?
C16B Si C1 109.7(3) . . ?
C1 Si C16A 107.19(6) . . ?
C1 Si C13A 105.86(6) . . ?
C16A Si C13A 116.74(7) . . ?
C1 Si C19A 106.54(6) . . ?
C16A Si C19A 110.34(8) . . ?
C13A Si C19A 109.57(7) . . ?
C13B Si C19B 108.4(4) . . ?
C16B Si C19B 108.0(4) . . ?
C1 Si C19B 102.2(3) . . ?
O2 N O1 123.87(11) . . ?
O2 N C10 117.99(11) . . ?
O1 N C10 118.14(11) . . ?
C2 C1 Si 177.63(11) . . ?
C1 C2 C3 178.29(13) . . ?
C4 C3 C2 177.92(13) . . ?
C3 C4 C5 177.05(13) . . ?
C6 C5 C4 177.12(13) . . ?
C5 C6 C7 178.12(14) . . ?
C8 C7 C12 119.54(11) . . ?
C8 C7 C6 119.76(11) . . ?
C12 C7 C6 120.70(11) . . ?
C9 C8 C7 120.38(11) . . ?
C8 C9 C10 118.54(11) . . ?
C9 C10 C11 122.68(11) . . ?
C9 C10 N 118.64(11) . . ?
C11 C10 N 118.67(11) . . ?
C12 C11 C10 118.42(11) . . ?
C11 C12 C7 120.39(11) . . ?
C14A C13A C15A 111.29(17) . . ?
C14A C13A Si 112.81(12) . . ?
C15A C13A Si 114.57(13) . . ?
C17A C16A C18A 110.6(2) . . ?
C17A C16A Si 114.46(16) . . ?
C18A C16A Si 112.36(13) . . ?
C20A C19A C21A 110.94(18) . . ?
C20A C19A Si 111.61(13) . . ?
C21A C19A Si 112.35(11) . . ?
C14B C13B C15B 111.3(3) . . ?
C14B C13B Si 115.0(8) . . ?
C15B C13B Si 113.0(9) . . ?
C17B C16B C18B 110.5(4) . . ?
C17B C16B Si 113.6(9) . . ?
C18B C16B Si 113.0(8) . . ?
C20B C19B C21B 110.6(3) . . ?
C20B C19B Si 110.7(9) . . ?
C21B C19B Si 109.6(12) . . ?

loop_
_geom_bond_atom_site_label_1
_geom_bond_atom_site_label_2
_geom_bond_distance
_geom_bond_site_symmetry_2
_geom_bond_publ_flag
Si C13B 1.834(7) . ?
Si C16B 1.847(7) . ?
Si C1 1.8547(12) . ?
Si C16A 1.8719(16) . ?
Si C13A 1.8795(14) . ?
Si C19A 1.8873(15) . ?
Si C19B 1.963(8) . ?
O1 N 1.2247(15) . ?
O2 N 1.2197(15) . ?
N C10 1.4713(15) . ?
C1 C2 1.2142(17) . ?
C2 C3 1.3703(17) . ?
C3 C4 1.2095(17) . ?
C4 C5 1.3701(16) . ?
C5 C6 1.2017(17) . ?
C6 C7 1.4327(16) . ?
C7 C8 1.3985(17) . ?
C7 C12 1.4007(17) . ?
C8 C9 1.3816(17) . ?
C9 C10 1.3821(17) . ?
C10 C11 1.3831(17) . ?
C11 C12 1.3822(16) . ?
C13A C14A 1.529(2) . ?
C13A C15A 1.534(3) . ?
C16A C17A 1.523(3) . ?
C16A C18A 1.535(3) . ?
C19A C20A 1.533(2) . ?
C19A C21A 1.539(3) . ?
C13B C14B 1.529(3) . ?
C13B C15B 1.534(3) . ?
C16B C17B 1.523(4) . ?
C16B C18B 1.535(3) . ?
C19B C20B 1.534(3) . ?
C19B C21B 1.539(3) . ?

loop_
_geom_torsion_atom_site_label_1
_geom_torsion_atom_site_label_2
_geom_torsion_atom_site_label_3
_geom_torsion_atom_site_label_4
_geom_torsion
_geom_torsion_site_symmetry_1
_geom_torsion_site_symmetry_2
_geom_torsion_site_symmetry_3
_geom_torsion_site_symmetry_4
_geom_torsion_publ_flag
C13B Si C1 C2 118(3) . . . . ?
C16B Si C1 C2 -13(3) . . . . ?
C16A Si C1 C2 173(3) . . . . ?
C13A Si C1 C2 -61(3) . . . . ?
C19A Si C1 C2 55(3) . . . . ?
C19B Si C1 C2 -128(3) . . . . ?
Si C1 C2 C3 -1(7) . . . . ?
C1 C2 C3 C4 -17(7) . . . . ?
C2 C3 C4 C5 -2(6) . . . . ?
C3 C4 C5 C6 -15(5) . . . . ?
C4 C5 C6 C7 65(6) . . . . ?
C5 C6 C7 C8 15(4) . . . . ?
C5 C6 C7 C12 -165(4) . . . . ?
C12 C7 C8 C9 -1.77(19) . . . . ?
C6 C7 C8 C9 178.60(11) . . . . ?
C7 C8 C9 C10 -0.17(19) . . . . ?
C8 C9 C10 C11 1.88(19) . . . . ?
C8 C9 C10 N -177.41(11) . . . . ?
O2 N C10 C9 177.08(12) . . . . ?
O1 N C10 C9 -2.45(16) . . . . ?
O2 N C10 C11 -2.24(16) . . . . ?
O1 N C10 C11 178.23(11) . . . . ?
C9 C10 C11 C12 -1.56(18) . . . . ?
N C10 C11 C12 177.73(11) . . . . ?
C10 C11 C12 C7 -0.47(18) . . . . ?
C8 C7 C12 C11 2.09(19) . . . . ?
C6 C7 C12 C11 -178.28(11) . . . . ?
C1 Si C13A C14A 170.42(15) . . . . ?
C16A Si C13A C14A -70.42(18) . . . . ?
C19A Si C13A C14A 55.89(17) . . . . ?
C1 Si C13A C15A -60.88(14) . . . . ?
C16A Si C13A C15A 58.28(15) . . . . ?
C19A Si C13A C15A -175.41(13) . . . . ?
C1 Si C16A C17A 60.61(16) . . . . ?
C13A Si C16A C17A -57.83(17) . . . . ?
C19A Si C16A C17A 176.24(15) . . . . ?
C1 Si C16A C18A -172.13(17) . . . . ?
C13A Si C16A C18A 69.43(19) . . . . ?
C19A Si C16A C18A -56.50(19) . . . . ?
C1 Si C19A C20A 60.77(15) . . . . ?
C16A Si C19A C20A -55.27(16) . . . . ?
C13A Si C19A C20A 174.86(14) . . . . ?
C1 Si C19A C21A -64.58(13) . . . . ?
C16A Si C19A C21A 179.38(12) . . . . ?
C13A Si C19A C21A 49.50(14) . . . . ?
C16B Si C13B C14B -60.2(10) . . . . ?
C1 Si C13B C14B 174.1(8) . . . . ?
C19B Si C13B C14B 64.6(9) . . . . ?
C16B Si C13B C15B 69.1(10) . . . . ?
C1 Si C13B C15B -56.6(9) . . . . ?
C19B Si C13B C15B -166.1(9) . . . . ?
C13B Si C16B C17B -59.0(9) . . . . ?
C1 Si C16B C17B 65.3(8) . . . . ?
C19B Si C16B C17B 176.0(8) . . . . ?
C13B Si C16B C18B 67.9(9) . . . . ?
C1 Si C16B C18B -167.8(7) . . . . ?
C19B Si C16B C18B -57.2(9) . . . . ?
C13B Si C19B C20B 174.8(8) . . . . ?
C16B Si C19B C20B -53.3(9) . . . . ?
C1 Si C19B C20B 62.3(8) . . . . ?
C13B Si C19B C21B 52.5(9) . . . . ?
C16B Si C19B C21B -175.7(9) . . . . ?
C1 Si C19B C21B -60.0(9) . . . . ?
